data_7113658
loop_
_publ_author_name
'Zhao, Hongda'
'Pagenkopf, Brian L.'

_publ_section_title
;
 Stereospecific and efficient alkynylation at the more hindered carbon of
 trisubstituted epoxides
;
_journal_coden_ASTM CHCOFS
_journal_issue 20
_journal_name_full
;
 Chemical Communications (Cambridge, United Kingdom)
;
_journal_page_first 2592
_journal_page_last 2593
_journal_paper_doi 10.1039/b308204k
_journal_year 2003
_chemical_formula_sum 'C34 H31 N3 O12'
_chemical_formula_weight 673.62
_space_group_IT_number 14
_symmetry_cell_setting monoclinic
_symmetry_space_group_name_Hall '-P 2ybc'
_symmetry_space_group_name_H-M 'P 1 21/c 1'
_atom_sites_solution_hydrogens geom
_atom_sites_solution_primary direct
_atom_sites_solution_secondary difmap
_audit_creation_method SHELXL-97
_cell_angle_alpha 90.000(5)
_cell_angle_beta 97.697(6)
_cell_angle_gamma 90.000(4)
_cell_formula_units_Z 4
_cell_length_a 6.2704(5)
_cell_length_b 22.667(2)
_cell_length_c 22.866(3)
_cell_measurement_temperature 153(2)
_cell_volume 3220.7(6)
_computing_cell_refinement 'Collect software, Nonius B.V. 1998'
_computing_data_collection 'Collect software, Nonius B.V. 1998'
_computing_data_reduction
;
DENZO and Scalepack (Otwinoski and Minor, 1997)
;
_computing_molecular_graphics 'XP SHELXTL/PC, Siemens Analytical'
_computing_structure_refinement 'XL SHELXTL/PC, Siemens Analytical'
_computing_structure_solution
;

SIR97 - Altomare A., Burla M.C., Camalli M., Cascarano G.L., Giacovazzo C.,
Guagliardi A., Moliterni A.G.G., Polidori G.,Spagna R.
;
_diffrn_ambient_temperature 153(2)
_diffrn_measured_fraction_theta_full 0.982
_diffrn_measured_fraction_theta_max 0.982
_diffrn_measurement_device_type 'Nonius Kappa CCD'
_diffrn_measurement_method \w-scans
_diffrn_radiation_monochromator graphite
_diffrn_radiation_source 'fine-focus sealed tube'
_diffrn_radiation_type MoK\a
_diffrn_radiation_wavelength 0.71073
_diffrn_reflns_av_R_equivalents 0.3700
_diffrn_reflns_av_sigmaI/netI 0.3735
_diffrn_reflns_limit_h_max 6
_diffrn_reflns_limit_h_min -6
_diffrn_reflns_limit_k_max 24
_diffrn_reflns_limit_k_min -24
_diffrn_reflns_limit_l_max 23
_diffrn_reflns_limit_l_min -24
_diffrn_reflns_number 12577
_diffrn_reflns_theta_full 22.50
_diffrn_reflns_theta_max 22.50
_diffrn_reflns_theta_min 3.24
_exptl_absorpt_coefficient_mu 0.107
_exptl_absorpt_correction_type none
_exptl_crystal_colour colorless
_exptl_crystal_density_diffrn 1.389
_exptl_crystal_density_method 'not measured'
_exptl_crystal_description lathes
_exptl_crystal_F_000 1408
_exptl_crystal_size_max 0.60
_exptl_crystal_size_mid 0.06
_exptl_crystal_size_min 0.02
_refine_diff_density_max 0.429
_refine_diff_density_min -0.272
_refine_diff_density_rms 0.069
_refine_ls_extinction_coef 0.0013(6)
_refine_ls_extinction_expression Fc^*^=kFc[1+0.001xFc^2^\l^3^/sin(2\q)]^-1/4^
_refine_ls_extinction_method SHELXL
_refine_ls_goodness_of_fit_ref 1.171
_refine_ls_hydrogen_treatment mixed
_refine_ls_matrix_type full
_refine_ls_number_parameters 512
_refine_ls_number_reflns 4139
_refine_ls_number_restraints 414
_refine_ls_restrained_S_all 1.154
_refine_ls_R_factor_all 0.3457
_refine_ls_R_factor_gt 0.1309
_refine_ls_shift/su_max 0.033
_refine_ls_shift/su_mean 0.002
_refine_ls_structure_factor_coef Fsqd
_refine_ls_weighting_details 'calc w=1/[\s^2^(Fo^2^)+(0.0200P)^2^] where P=(Fo^2^+2Fc^2^)/3'
_refine_ls_weighting_scheme calc
_refine_ls_wR_factor_gt 0.1684
_refine_ls_wR_factor_ref 0.2264
_reflns_number_gt 1208
_reflns_number_total 4139
_reflns_threshold_expression >2sigma(I)
_cod_duplicate_entry 7104853
_cod_data_source_file b308204k.txt
_cod_data_source_block hz429
_cod_depositor_comments
;
The following automatic conversions were performed:

'_symmetry_cell_setting' value 'Monoclinic' changed to 'monoclinic'
according to
/usr/data/users/saulius/automatic-downloads/retrospective/RSC/lib/dictionaries/cif_core.dic
dictionary named 'cif_core.dic' version 2.4.2 from 2011-04-26.

Automatic conversion script
Id: cif_fix_values 2281 2013-09-26 08:29:07Z andrius 
;
_cod_original_sg_symbol_H-M P21/c
_cod_database_code 7113658

loop_
_symmetry_equiv_pos_as_xyz
'x, y, z'
'-x, y+1/2, -z+1/2'
'-x, -y, -z'
'x, -y-1/2, z-1/2'

loop_
_atom_site_label
_atom_site_type_symbol
_atom_site_fract_x
_atom_site_fract_y
_atom_site_fract_z
_atom_site_U_iso_or_equiv
_atom_site_adp_type
_atom_site_occupancy
_atom_site_symmetry_multiplicity
_atom_site_calc_flag
_atom_site_refinement_flags
_atom_site_disorder_assembly
_atom_site_disorder_group
O1 O 0.1189(11) 0.8096(3) 0.1304(3) 0.045(2) Uani 1 1 d U . .
O2 O 0.4232(13) 0.8161(4) 0.0890(4) 0.059(3) Uani 1 1 d U . .
O3 O -0.4260(17) 0.6947(5) -0.1209(4) 0.092(4) Uani 1 1 d U . .
O4 O -0.1632(15) 0.7186(4) -0.1702(4) 0.094(4) Uani 1 1 d U . .
O5 O 0.3881(12) 0.7509(4) 0.2257(3) 0.050(2) Uani 1 1 d U . .
O6 O 0.3263(13) 0.7028(4) 0.3062(4) 0.072(3) Uani 1 1 d U . .
O7 O 1.2534(14) 0.5421(4) 0.2747(4) 0.077(3) Uani 1 1 d U . .
O8 O 1.203(2) 0.5654(6) 0.1865(6) 0.160(5) Uani 1 1 d U . .
N1 N -0.256(2) 0.7182(5) -0.1263(6) 0.069(4) Uani 1 1 d U . .
N2 N 1.157(2) 0.5709(7) 0.2350(7) 0.103(5) Uani 1 1 d U . .
O9 O 0.5285(16) 0.9608(4) 0.3741(4) 0.079(3) Uani 1 1 d DU . .
O10 O 0.532(2) 1.0229(6) 0.4375(5) 0.051(4) Uani 0.56 1 d PDU . .
O10A O 0.755(2) 0.9560(8) 0.3193(6) 0.063(6) Uani 0.44 1 d PDU . .
C26 C 0.269(2) 0.9515(6) 0.2861(6) 0.054(4) Uani 1 1 d U . .
C27 C 0.367(2) 0.9917(5) 0.3352(5) 0.059(4) Uani 1 1 d U A .
H27A H 0.4292 1.0254 0.3185 0.070 Uiso 1 1 d R . .
H27B H 0.2566 1.0049 0.3574 0.070 Uiso 1 1 d R . .
C28A C 0.707(3) 0.9490(13) 0.3674(10) 0.062(10) Uani 0.44 1 d PDU A 2
C29A C 0.856(3) 0.9276(10) 0.4199(6) 0.038(9) Uani 0.44 1 d PGDU A 2
C30A C 0.802(2) 0.9274(8) 0.4769(8) 0.041(9) Uani 0.44 1 d PGU A 2
H30A H 0.6663 0.9433 0.4843 0.049 Uiso 0.44 1 d PR A 2
C31A C 0.944(3) 0.9043(9) 0.5231(6) 0.056(10) Uani 0.44 1 d PGU A 2
H31A H 0.9066 0.9042 0.5624 0.067 Uiso 0.44 1 d PR A 2
C32A C 1.141(3) 0.8813(11) 0.5123(8) 0.040(14) Uani 0.44 1 d PGDU A 2
C33A C 1.195(3) 0.8815(12) 0.4553(10) 0.046(10) Uani 0.44 1 d PGU A 2
H33A H 1.3309 0.8657 0.4479 0.055 Uiso 0.44 1 d PR A 2
C34A C 1.053(3) 0.9047(12) 0.4091(7) 0.070(11) Uani 0.44 1 d PGU A 2
H34A H 1.0906 0.9048 0.3698 0.084 Uiso 0.44 1 d PR A 2
N3A N 1.300(3) 0.8507(15) 0.5536(9) 0.055(11) Uani 0.44 1 d PGDU A 2
O11A O 1.494(4) 0.8473(13) 0.5533(10) 0.090(7) Uani 0.44 1 d PGU A 2
O12A O 1.224(4) 0.8435(18) 0.5995(12) 0.099(8) Uani 0.44 1 d PGU A 2
C28 C 0.613(3) 0.9822(10) 0.4181(9) 0.050(7) Uani 0.56 1 d PDU A 1
C29 C 0.801(2) 0.9477(8) 0.4475(7) 0.058(8) Uani 0.56 1 d PGDU A 1
C30 C 0.832(3) 0.9512(7) 0.5088(7) 0.056(7) Uani 0.56 1 d PGU A 1
H30 H 0.7310 0.9721 0.5290 0.067 Uiso 0.56 1 d PR A 1
C31 C 1.010(3) 0.9243(9) 0.5407(6) 0.089(11) Uani 0.56 1 d PGU A 1
H31 H 1.0320 0.9267 0.5830 0.107 Uiso 0.56 1 d PR A 1
C32 C 1.157(3) 0.8940(10) 0.5114(9) 0.044(12) Uani 0.56 1 d PGDU A 1
C33 C 1.126(3) 0.8905(10) 0.4502(9) 0.068(10) Uani 0.56 1 d PGU A 1
H33 H 1.2270 0.8696 0.4299 0.081 Uiso 0.56 1 d PR A 1
C34 C 0.948(3) 0.9174(9) 0.4182(6) 0.074(9) Uani 0.56 1 d PGU A 1
H34 H 0.9260 0.9150 0.3759 0.089 Uiso 0.56 1 d PR A 1
N3 N 1.330(3) 0.8683(10) 0.5525(10) 0.083(12) Uani 0.56 1 d PGDU A 1
O11 O 1.288(4) 0.8433(16) 0.5968(10) 0.119(7) Uani 0.56 1 d PGU A 1
O12 O 1.462(3) 0.8473(9) 0.5238(8) 0.085(6) Uani 0.56 1 d PGU A 1
C1 C 0.2727(18) 1.0950(5) 0.0167(5) 0.057(4) Uani 1 1 d U A 1
H1A H 0.1189 1.0932 0.0074 0.086 Uiso 1 1 d R A 1
H1B H 0.3135 1.1326 0.0342 0.086 Uiso 1 1 d R A 1
H1C H 0.3372 1.0902 -0.0188 0.086 Uiso 1 1 d R A 1
C2 C 0.5845(18) 1.0464(6) 0.0795(5) 0.072(4) Uani 1 1 d U A 1
H2A H 0.6178 1.0143 0.1067 0.108 Uiso 1 1 d R A 1
H2B H 0.6561 1.0404 0.0454 0.108 Uiso 1 1 d R A 1
H2C H 0.6324 1.0828 0.0984 0.108 Uiso 1 1 d R A 1
C3 C 0.350(2) 1.0470(6) 0.0606(5) 0.049(4) Uani 1 1 d U A 1
C4 C 0.2084(17) 1.0094(5) 0.0786(5) 0.037(3) Uani 1 1 d U A 1
H4 H 0.0594 1.0130 0.0627 0.045 Uiso 1 1 d R A 1
C5 C 0.2609(18) 0.9608(6) 0.1229(5) 0.064(4) Uani 1 1 d U A 1
H5A H 0.3438 0.9773 0.1574 0.077 Uiso 1 1 d R A 1
H5B H 0.3439 0.9308 0.1068 0.077 Uiso 1 1 d R A 1
C6 C 0.0572(16) 0.9349(5) 0.1412(5) 0.044(3) Uani 1 1 d U A 1
H6A H -0.0132 0.9154 0.1066 0.053 Uiso 1 1 d R A 1
H6B H -0.0317 0.9675 0.1493 0.053 Uiso 1 1 d R A 1
C7 C 0.0698(19) 0.8911(6) 0.1935(5) 0.043(3) Uani 1 1 d U A 1
C8 C -0.1587(16) 0.8752(5) 0.2059(4) 0.050(4) Uani 1 1 d U A 1
H8A H -0.1471 0.8482 0.2385 0.075 Uiso 1 1 d R A 1
H8B H -0.2324 0.9102 0.2158 0.075 Uiso 1 1 d R A 1
H8C H -0.2379 0.8570 0.1718 0.075 Uiso 1 1 d R A 1
C9 C 0.2126(19) 0.8381(5) 0.1847(5) 0.044(4) Uani 1 1 d U A 1
H9 H 0.3556 0.8513 0.1809 0.053 Uiso 1 1 d R A 1
C10 C 0.238(2) 0.8041(6) 0.0844(5) 0.047(4) Uani 1 1 d U A 1
C11 C 0.101(2) 0.7822(5) 0.0314(6) 0.043(3) Uani 1 1 d U A 1
C12 C 0.1885(19) 0.7849(5) -0.0212(6) 0.051(4) Uani 1 1 d U A 1
H12 H 0.3282 0.8025 -0.0205 0.061 Uiso 1 1 d R A 1
C13 C 0.068(2) 0.7648(5) -0.0733(6) 0.056(4) Uani 1 1 d U A 1
H13 H 0.1234 0.7661 -0.1104 0.067 Uiso 1 1 d R A 1
C14 C -0.127(2) 0.7409(6) -0.0712(5) 0.047(4) Uani 1 1 d U A 1
C15 C -0.2234(19) 0.7365(6) -0.0210(5) 0.055(4) Uani 1 1 d U A 1
H15 H -0.3647 0.7199 -0.0221 0.066 Uiso 1 1 d R A 1
C16 C -0.102(2) 0.7591(5) 0.0314(5) 0.053(4) Uani 1 1 d U A 1
H16 H -0.1633 0.7590 0.0678 0.063 Uiso 1 1 d R A 1
C17 C 0.2214(18) 0.7927(5) 0.2340(5) 0.047(4) Uani 1 1 d U A 1
H17A H 0.2492 0.8112 0.2721 0.056 Uiso 1 1 d R A 1
H17B H 0.0849 0.7729 0.2306 0.056 Uiso 1 1 d R A 1
C18 C 0.437(2) 0.7082(6) 0.2670(5) 0.045(4) Uani 1 1 d U A 1
C19 C 0.618(2) 0.6734(6) 0.2543(6) 0.050(4) Uani 1 1 d U A 1
C20 C 0.7123(19) 0.6789(6) 0.2052(5) 0.055(4) Uani 1 1 d U A 1
H20 H 0.6555 0.7071 0.1758 0.066 Uiso 1 1 d R A 1
C21 C 0.891(2) 0.6437(6) 0.1968(6) 0.071(5) Uani 1 1 d U A 1
H21 H 0.9635 0.6466 0.1625 0.085 Uiso 1 1 d R A 1
C22 C 0.958(2) 0.6050(6) 0.2404(6) 0.056(4) Uani 1 1 d U A 1
C23 C 0.878(2) 0.5995(6) 0.2927(6) 0.060(4) Uani 1 1 d U A 1
H23 H 0.9452 0.5734 0.3227 0.072 Uiso 1 1 d R A 1
C24 C 0.702(2) 0.6333(6) 0.2979(6) 0.064(4) Uani 1 1 d U A 1
H24 H 0.6309 0.6291 0.3323 0.077 Uiso 1 1 d R A 1
C25 C 0.181(2) 0.9243(5) 0.2445(6) 0.047(4) Uani 1 1 d U A 1

loop_
_atom_site_aniso_label
_atom_site_aniso_U_11
_atom_site_aniso_U_22
_atom_site_aniso_U_33
_atom_site_aniso_U_23
_atom_site_aniso_U_13
_atom_site_aniso_U_12
O1 0.036(5) 0.056(5) 0.042(5) -0.013(4) 0.008(4) -0.008(4)
O2 0.034(5) 0.072(6) 0.075(6) -0.010(5) 0.015(4) -0.010(5)
O3 0.086(7) 0.098(7) 0.084(6) 0.003(6) -0.014(6) -0.001(6)
O4 0.117(7) 0.098(7) 0.071(6) -0.005(6) 0.031(6) -0.008(6)
O5 0.048(5) 0.052(5) 0.049(5) -0.005(5) 0.004(4) 0.013(5)
O6 0.071(6) 0.078(6) 0.073(6) 0.021(5) 0.032(5) 0.008(5)
O7 0.073(6) 0.079(6) 0.077(6) 0.008(5) 0.006(5) 0.003(5)
O8 0.164(9) 0.183(9) 0.145(9) 0.034(8) 0.058(7) 0.087(7)
N1 0.080(8) 0.056(7) 0.069(7) -0.002(6) -0.005(7) 0.005(6)
N2 0.110(9) 0.110(9) 0.093(9) 0.007(8) 0.022(8) 0.028(7)
O9 0.065(7) 0.068(6) 0.098(7) 0.008(6) -0.007(6) 0.000(5)
O10 0.059(8) 0.045(8) 0.046(7) -0.003(7) 0.000(6) 0.005(7)
O10A 0.062(9) 0.081(10) 0.050(9) 0.023(8) 0.020(8) 0.004(8)
C26 0.056(8) 0.048(8) 0.058(7) 0.003(6) 0.010(6) 0.005(6)
C27 0.067(8) 0.050(7) 0.053(7) -0.002(6) -0.010(6) -0.003(7)
C28A 0.055(13) 0.067(13) 0.067(13) -0.003(9) 0.019(10) 0.005(9)
C29A 0.037(11) 0.045(12) 0.035(12) -0.013(9) 0.016(9) -0.004(9)
C30A 0.028(12) 0.053(13) 0.043(11) -0.009(9) 0.013(9) 0.002(9)
C31A 0.055(13) 0.055(13) 0.059(13) 0.000(9) 0.011(9) -0.001(9)
C32A 0.045(17) 0.042(16) 0.035(17) -0.003(9) 0.009(9) -0.002(9)
C33A 0.043(13) 0.046(13) 0.048(13) 0.005(9) 0.006(9) -0.003(9)
C34A 0.067(14) 0.067(14) 0.072(14) 0.005(9) -0.001(9) 0.001(10)
N3A 0.055(13) 0.056(13) 0.056(13) 0.002(7) 0.014(7) -0.003(7)
O11A 0.081(9) 0.102(9) 0.091(10) -0.001(7) 0.020(7) 0.004(6)
O12A 0.098(10) 0.103(9) 0.097(9) -0.001(6) 0.018(6) -0.006(7)
C28 0.050(11) 0.050(11) 0.051(10) -0.009(9) 0.012(9) -0.003(9)
C29 0.057(11) 0.056(12) 0.063(11) 0.001(9) 0.017(9) -0.010(9)
C30 0.046(11) 0.068(11) 0.055(11) -0.002(9) 0.007(8) -0.007(9)
C31 0.089(14) 0.085(14) 0.094(13) -0.002(9) 0.013(9) 0.004(9)
C32 0.050(14) 0.048(14) 0.037(14) 0.005(8) 0.016(9) 0.000(9)
C33 0.065(12) 0.062(13) 0.078(13) 0.002(9) 0.013(9) 0.003(9)
C34 0.074(12) 0.072(13) 0.076(13) -0.005(9) 0.004(9) -0.008(9)
N3 0.086(14) 0.083(14) 0.083(14) 0.006(7) 0.023(7) 0.003(7)
O11 0.119(10) 0.119(9) 0.117(9) -0.003(6) 0.006(6) -0.002(7)
O12 0.076(8) 0.090(8) 0.091(9) -0.009(7) 0.013(6) 0.006(6)
C1 0.057(7) 0.058(8) 0.058(7) 0.014(6) 0.006(6) 0.005(6)
C2 0.056(8) 0.080(8) 0.082(8) 0.001(7) 0.018(7) -0.011(7)
C3 0.036(7) 0.060(7) 0.049(7) 0.005(6) 0.000(6) 0.011(6)
C4 0.026(7) 0.040(7) 0.046(7) -0.002(6) 0.004(5) 0.016(6)
C5 0.057(8) 0.079(8) 0.058(7) 0.008(7) 0.012(6) -0.007(7)
C6 0.038(7) 0.058(7) 0.039(6) 0.004(6) 0.016(5) -0.003(6)
C7 0.041(7) 0.046(7) 0.042(7) -0.005(6) 0.007(6) -0.003(6)
C8 0.046(7) 0.062(7) 0.042(7) 0.001(6) 0.003(6) -0.006(6)
C9 0.045(7) 0.049(7) 0.035(6) 0.006(6) -0.001(6) -0.003(6)
C10 0.040(7) 0.056(8) 0.049(7) 0.001(6) 0.020(7) -0.002(6)
C11 0.036(7) 0.045(7) 0.047(7) 0.001(6) 0.007(6) -0.001(6)
C12 0.042(7) 0.052(7) 0.062(7) 0.000(6) 0.023(6) 0.008(6)
C13 0.057(8) 0.054(8) 0.057(7) -0.008(6) 0.011(7) 0.005(6)
C14 0.051(7) 0.050(7) 0.039(7) -0.006(6) -0.002(6) 0.008(6)
C15 0.051(7) 0.062(8) 0.051(7) -0.002(6) 0.002(6) -0.002(6)
C16 0.053(7) 0.050(7) 0.059(7) -0.002(6) 0.021(6) 0.012(6)
C17 0.038(7) 0.053(7) 0.048(7) -0.005(6) 0.004(6) -0.001(6)
C18 0.055(8) 0.041(7) 0.038(7) 0.018(6) 0.003(6) 0.011(6)
C19 0.051(7) 0.052(7) 0.050(7) -0.008(6) 0.016(6) 0.008(6)
C20 0.055(7) 0.057(8) 0.053(7) 0.009(6) 0.004(6) 0.007(6)
C21 0.071(8) 0.069(8) 0.074(8) 0.014(7) 0.016(7) 0.010(7)
C22 0.049(8) 0.060(8) 0.063(8) 0.003(7) 0.019(6) 0.000(6)
C23 0.063(8) 0.058(8) 0.057(7) 0.006(6) 0.004(6) 0.004(7)
C24 0.056(8) 0.065(8) 0.074(8) 0.004(7) 0.016(7) 0.001(7)
C25 0.040(7) 0.042(7) 0.058(7) 0.005(6) 0.004(6) 0.003(6)

loop_
_atom_type_symbol
_atom_type_description
_atom_type_scat_dispersion_real
_atom_type_scat_dispersion_imag
_atom_type_scat_source
C C 0.0033 0.0016 'International Tables Vol C Tables 4.2.6.8 and 6.1.1.4'
H H 0.0000 0.0000 'International Tables Vol C Tables 4.2.6.8 and 6.1.1.4'
N N 0.0061 0.0033 'International Tables Vol C Tables 4.2.6.8 and 6.1.1.4'
O O 0.0106 0.0060 'International Tables Vol C Tables 4.2.6.8 and 6.1.1.4'

loop_
_geom_angle_atom_site_label_1
_geom_angle_atom_site_label_2
_geom_angle_atom_site_label_3
_geom_angle
C10 O1 C9 119.6(9)
C18 O5 C17 118.6(9)
O3 N1 O4 127.4(14)
O3 N1 C14 116.7(13)
O4 N1 C14 115.1(13)
O8 N2 O7 118.8(16)
O8 N2 C22 116.3(15)
O7 N2 C22 124.0(15)
C28 O9 C28A 83(2)
C28 O9 C27 121.9(14)
C28A O9 C27 129.2(14)
C25 C26 C27 173.4(15)
O9 C27 C26 110.3(10)
O9 C27 H27A 110.2
C26 C27 H27A 109.3
O9 C27 H27B 108.9
C26 C27 H27B 109.3
H27A C27 H27B 108.8
O9 C28A O10A 117(2)
O9 C28A C29A 118.0(19)
O10A C28A C29A 125.2(18)
O9 C28A H34 158.1
O10A C28A H34 81.7
C29A C28A H34 45.4
C30A C29A C34A 120.0
C30A C29A C28A 123.1(15)
C34A C29A C28A 116.8(15)
C30A C29A H34 163.8
C34A C29A H34 47.3
C28A C29A H34 70.0
C29A C30A C31A 120.0
C29A C30A H30A 120.0
C31A C30A H30A 120.0
C30A C31A C32A 120.0
C30A C31A H31A 120.0
C32A C31A H31A 120.0
C30A C31A H31 133.5
C32A C31A H31 93.6
H31A C31A H31 41.3
C33A C32A C31A 120.0
C33A C32A N3A 112.1(18)
C31A C32A N3A 127.6(18)
C32A C33A C34A 120.0
C32A C33A H33A 120.0
C34A C33A H33A 120.0
C32A C33A H33 156.6
C34A C33A H33 74.8
H33A C33A H33 49.0
C29A C34A C33A 120.0
C29A C34A H34A 120.0
C33A C34A H34A 120.0
C29A C34A H33 146.3
C33A C34A H33 29.0
H34A C34A H33 92.4
C29A C34A H34 56.0
C33A C34A H34 168.6
H34A C34A H34 65.2
H33 C34A H34 149.9
O11A N3A O12A 120.0
O11A N3A C32A 129(2)
O12A N3A C32A 108(2)
O10 C28 O9 119(2)
O10 C28 C29 126.8(18)
O9 C28 C29 114.0(18)
C30 C29 C34 120.0
C30 C29 C28 114.8(14)
C34 C29 C28 125.0(14)
C30 C29 H30A 49.9
C34 C29 H30A 145.1
C28 C29 H30A 77.7
C29 C30 C31 120.0
C29 C30 H30A 59.7
C31 C30 H30A 144.5
C29 C30 H30 120.0
C31 C30 H30 120.0
H30A C30 H30 72.0
C32 C31 C30 120.0
C32 C31 H31A 122.7
C30 C31 H31A 85.9
C32 C31 H31 120.0
C30 C31 H31 120.0
H31A C31 H31 62.0
C31 C32 C33 120.0
C31 C32 N3 111.7(17)
C33 C32 N3 128.3(17)
C34 C33 C32 120.0
C34 C33 H33A 145.8
C32 C33 H33A 93.1
C34 C33 H33 120.0
C32 C33 H33 120.0
H33A C33 H33 28.3
C33 C34 C29 120.0
C33 C34 H34A 78.1
C29 C34 H34A 157.5
C33 C34 H34 120.0
C29 C34 H34 120.0
H34A C34 H34 44.2
O11 N3 O12 120.0
O11 N3 C32 120(2)
O12 N3 C32 108(2)
C3 C1 H1A 109.8
C3 C1 H1B 108.5
H1A C1 H1B 109.5
C3 C1 H1C 110.1
H1A C1 H1C 109.5
H1B C1 H1C 109.5
C3 C2 H2A 108.6
C3 C2 H2B 108.6
H2A C2 H2B 109.5
C3 C2 H2C 111.3
H2A C2 H2C 109.5
H2B C2 H2C 109.5
C4 C3 C2 125.5(12)
C4 C3 C1 119.6(12)
C2 C3 C1 114.8(11)
C3 C4 C5 125.5(11)
C3 C4 H4 118.9
C5 C4 H4 115.6
C4 C5 C6 110.7(10)
C4 C5 H5A 108.4
C6 C5 H5A 107.9
C4 C5 H5B 110.0
C6 C5 H5B 110.5
H5A C5 H5B 109.2
C5 C6 C7 120.3(10)
C5 C6 H6A 105.3
C7 C6 H6A 108.1
C5 C6 H6B 106.7
C7 C6 H6B 108.4
H6A C6 H6B 107.5
C25 C7 C9 106.3(10)
C25 C7 C8 108.9(10)
C9 C7 C8 114.6(10)
C25 C7 C6 104.6(10)
C9 C7 C6 111.9(9)
C8 C7 C6 109.9(10)
C7 C8 H8A 108.5
C7 C8 H8B 109.9
H8A C8 H8B 109.5
C7 C8 H8C 110.1
H8A C8 H8C 109.5
H8B C8 H8C 109.5
O1 C9 C17 107.6(9)
O1 C9 C7 106.6(9)
C17 C9 C7 113.4(10)
O1 C9 H9 109.7
C17 C9 H9 109.6
C7 C9 H9 109.8
O2 C10 O1 122.6(12)
O2 C10 C11 127.5(12)
O1 C10 C11 109.9(11)
C16 C11 C12 119.4(13)
C16 C11 C10 124.5(12)
C12 C11 C10 116.1(12)
C11 C12 C13 119.4(12)
C11 C12 H12 118.1
C13 C12 H12 122.5
C14 C13 C12 119.4(13)
C14 C13 H13 119.0
C12 C13 H13 121.6
C13 C14 C15 124.5(13)
C13 C14 N1 120.1(13)
C15 C14 N1 115.4(13)
C14 C15 C16 115.6(12)
C14 C15 H15 121.2
C16 C15 H15 123.2
C11 C16 C15 121.7(12)
C11 C16 H16 118.5
C15 C16 H16 119.8
O5 C17 C9 107.6(9)
O5 C17 H17A 111.0
C9 C17 H17A 111.2
O5 C17 H17B 109.7
C9 C17 H17B 108.2
H17A C17 H17B 109.1
O6 C18 O5 119.2(12)
O6 C18 C19 129.6(12)
O5 C18 C19 111.2(11)
C20 C19 C24 119.3(13)
C20 C19 C18 124.3(13)
C24 C19 C18 116.3(12)
C19 C20 C21 120.5(13)
C19 C20 H20 118.9
C21 C20 H20 120.6
C22 C21 C20 116.3(13)
C22 C21 H21 120.7
C20 C21 H21 123.0
C21 C22 C23 126.3(14)
C21 C22 N2 117.3(13)
C23 C22 N2 115.9(14)
C22 C23 C24 115.0(13)
C22 C23 H23 120.5
C24 C23 H23 124.5
C23 C24 C19 122.4(13)
C23 C24 H24 119.1
C19 C24 H24 118.5
C26 C25 C7 179.4(15)

loop_
_geom_bond_atom_site_label_1
_geom_bond_atom_site_label_2
_geom_bond_distance
O1 C10 1.376(11)
O1 C9 1.452(11)
O2 C10 1.182(12)
O3 N1 1.210(12)
O4 N1 1.228(12)
O5 C18 1.358(12)
O5 C17 1.442(11)
O6 C18 1.214(12)
O7 N2 1.214(14)
O8 N2 1.190(14)
N1 C14 1.496(14)
N2 C22 1.485(16)
O9 C28 1.178(17)
O9 C28A 1.182(18)
O9 C27 1.436(12)
O10 C28 1.171(18)
O10A C28A 1.188(18)
C26 C25 1.204(15)
C26 C27 1.510(16)
C27 H27A 0.9602
C27 H27B 0.9600
C28A C29A 1.50(2)
C28A H34 1.5619
C29A C30A 1.3899
C29A C34A 1.3900
C29A H34 1.1835
C30A C31A 1.3900
C30A H30A 0.9600
C31A C32A 1.3901
C31A H31A 0.9598
C31A H31 1.4958
C32A C33A 1.3896
C32A N3A 1.455(13)
C33A C34A 1.3904
C33A H33A 0.9600
C33A H33 0.6934
C34A H34A 0.9600
C34A H33 1.3816
C34A H34 1.0504
N3A O11A 1.2199
N3A O12A 1.2201
C28 C29 1.50(2)
C29 C30 1.3899
C29 C34 1.3899
C29 H30A 1.2736
C30 C31 1.3900
C30 H30A 1.1280
C30 H30 0.9601
C31 C32 1.3899
C31 H31A 0.9814
C31 H31 0.9601
C32 C33 1.3901
C32 N3 1.456(13)
C33 C34 1.3899
C33 H33A 1.4123
C33 H33 0.9600
C34 H34A 1.5424
C34 H34 0.9601
N3 O11 1.2200
N3 O12 1.2201
C1 C3 1.516(14)
C1 H1A 0.9600
C1 H1B 0.9600
C1 H1C 0.9599
C2 C3 1.475(13)
C2 H2A 0.9600
C2 H2B 0.9598
C2 H2C 0.9601
C3 C4 1.336(14)
C4 C5 1.502(14)
C4 H4 0.9600
C5 C6 1.516(13)
C5 H5A 0.9600
C5 H5B 0.9601
C6 C7 1.548(14)
C6 H6A 0.9598
C6 H6B 0.9599
C7 C25 1.483(16)
C7 C9 1.527(14)
C7 C8 1.540(13)
C8 H8A 0.9601
C8 H8B 0.9600
C8 H8C 0.9599
C9 C17 1.522(13)
C9 H9 0.9600
C10 C11 1.476(15)
C11 C16 1.376(14)
C11 C12 1.390(13)
C12 C13 1.399(14)
C12 H12 0.9600
C13 C14 1.342(14)
C13 H13 0.9601
C14 C15 1.370(13)
C15 C16 1.427(14)
C15 H15 0.9599
C16 H16 0.9601
C17 H17A 0.9601
C17 H17B 0.9599
C18 C19 1.440(15)
C19 C20 1.345(14)
C19 C24 1.400(15)
C20 C21 1.409(14)
C20 H20 0.9597
C21 C22 1.352(15)
C21 H21 0.9600
C22 C23 1.363(14)
C23 C24 1.363(14)
C23 H23 0.9602
C24 H24 0.9599

loop_
_geom_torsion_atom_site_label_1
_geom_torsion_atom_site_label_2
_geom_torsion_atom_site_label_3
_geom_torsion_atom_site_label_4
_geom_torsion
C28 O9 C27 C26 -173.6(16)
C28A O9 C27 C26 78(3)
C25 C26 C27 O9 -173(12)
C28 O9 C28A O10A -137(3)
C27 O9 C28A O10A -11(4)
C28 O9 C28A C29A 42(3)
C27 O9 C28A C29A 167.4(16)
O9 C28A C29A C30A -7(4)
O10A C28A C29A C30A 171(3)
O9 C28A C29A C34A 169(2)
O10A C28A C29A C34A -12(4)
C34A C29A C30A C31A 0.0
C28A C29A C30A C31A 177(2)
C29A C30A C31A C32A 0.0
C30A C31A C32A C33A 0.0
C30A C31A C32A N3A -174(3)
C31A C32A C33A C34A 0.0
N3A C32A C33A C34A 175(3)
C30A C29A C34A C33A 0.0
C28A C29A C34A C33A -177(2)
C32A C33A C34A C29A 0.0
C33A C32A N3A O11A 32(4)
C31A C32A N3A O11A -153(3)
C33A C32A N3A O12A -168(3)
C31A C32A N3A O12A 6(4)
C28A O9 C28 O10 150(3)
C27 O9 C28 O10 18(3)
C28A O9 C28 C29 -38(2)
C27 O9 C28 C29 -170.4(14)
O10 C28 C29 C30 23(3)
O9 C28 C29 C30 -147.7(16)
O10 C28 C29 C34 -152(2)
O9 C28 C29 C34 37(3)
C34 C29 C30 C31 0.0
C28 C29 C30 C31 -175.6(18)
C29 C30 C31 C32 0.0
C30 C31 C32 C33 0.0
C30 C31 C32 N3 -179(2)
C31 C32 C33 C34 0.0
N3 C32 C33 C34 179(3)
C32 C33 C34 C29 0.0
C30 C29 C34 C33 0.0
C28 C29 C34 C33 175(2)
C31 C32 N3 O11 44(3)
C33 C32 N3 O11 -135(3)
C31 C32 N3 O12 -173.9(17)
C33 C32 N3 O12 7(3)
C2 C3 C4 C5 2.1(19)
C1 C3 C4 C5 -178.3(11)
C3 C4 C5 C6 169.1(11)
C4 C5 C6 C7 -170.3(10)
C5 C6 C7 C25 58.9(13)
C5 C6 C7 C9 -55.8(15)
C5 C6 C7 C8 175.6(10)
C10 O1 C9 C17 -117.8(11)
C10 O1 C9 C7 120.2(11)
C25 C7 C9 O1 -173.0(9)
C8 C7 C9 O1 66.7(12)
C6 C7 C9 O1 -59.3(12)
C25 C7 C9 C17 68.8(13)
C8 C7 C9 C17 -51.5(14)
C6 C7 C9 C17 -177.6(10)
C9 O1 C10 O2 8.1(18)
C9 O1 C10 C11 -171.5(9)
O2 C10 C11 C16 167.9(13)
O1 C10 C11 C16 -12.6(17)
O2 C10 C11 C12 -11(2)
O1 C10 C11 C12 168.3(10)
C16 C11 C12 C13 0.6(18)
C10 C11 C12 C13 179.8(11)
C11 C12 C13 C14 -2.7(18)
C12 C13 C14 C15 3(2)
C12 C13 C14 N1 -178.9(11)
O3 N1 C14 C13 176.6(13)
O4 N1 C14 C13 6.2(18)
O3 N1 C14 C15 -4.7(18)
O4 N1 C14 C15 -175.2(12)
C13 C14 C15 C16 0(2)
N1 C14 C15 C16 -178.9(10)
C12 C11 C16 C15 1.7(18)
C10 C11 C16 C15 -177.5(12)
C14 C15 C16 C11 -1.8(18)
C18 O5 C17 C9 175.4(10)
O1 C9 C17 O5 72.1(11)
C7 C9 C17 O5 -170.2(10)
C17 O5 C18 O6 7.1(18)
C17 O5 C18 C19 -175.5(10)
O6 C18 C19 C20 171.4(14)
O5 C18 C19 C20 -5.7(19)
O6 C18 C19 C24 -12(2)
O5 C18 C19 C24 171.4(11)
C24 C19 C20 C21 2(2)
C18 C19 C20 C21 178.9(12)
C19 C20 C21 C22 0(2)
C20 C21 C22 C23 -4(2)
C20 C21 C22 N2 -174.9(12)
O8 N2 C22 C21 -23(2)
O7 N2 C22 C21 167.8(15)
O8 N2 C22 C23 165.0(15)
O7 N2 C22 C23 -4(2)
C21 C22 C23 C24 6(2)
N2 C22 C23 C24 176.9(12)
C22 C23 C24 C19 -4(2)
C20 C19 C24 C23 0(2)
C18 C19 C24 C23 -177.1(12)
